data_7246562
loop_
_publ_author_name
'Kornsakulkarn, Jittra'
'Auncharoen, Patchanee'
'Khonsanit, Artit'
'Boonyuen, Nattawut'
'Thongpanchang, Chawanee'

_publ_section_title
;
 Cytotoxic cytochalasans from cultures of the fungus Metarhizium brunneum
 TBRC-BCC 79240
;
_journal_issue 16
_journal_name_full 'RSC Advances'
_journal_page_first 10564
_journal_page_last 10576
_journal_paper_doi 10.1039/D3RA00042G
_journal_volume 13
_journal_year 2023
_chemical_absolute_configuration unk
_chemical_formula_moiety 'C28 H35 N O4'
_chemical_formula_sum 'C28 H35 N O4'
_chemical_formula_weight 449.57
_chemical_name_systematic A9
_space_group_crystal_system orthorhombic
_space_group_IT_number 19
_space_group_name_Hall 'P 2ac 2ab'
_space_group_name_H-M_alt 'P 21 21 21'
_atom_sites_solution_hydrogens geom
_atom_sites_solution_primary iterative
_audit_creation_date 2021-09-22
_audit_creation_method
;
Olex2 1.3
(compiled 2020.11.12 svn.r5f609507 for OlexSys, GUI svn.r6272)
;
_audit_update_record
;
2022-12-21 deposited with the CCDC.	2023-03-28 downloaded from the CCDC.
;
_cell_angle_alpha 90
_cell_angle_beta 90
_cell_angle_gamma 90
_cell_formula_units_Z 4
_cell_length_a 7.3344(2)
_cell_length_b 14.2208(4)
_cell_length_c 24.1002(6)
_cell_measurement_reflns_used 9112
_cell_measurement_temperature 273.15
_cell_measurement_theta_max 70.02
_cell_measurement_theta_min 4.81
_cell_volume 2513.68(12)
_computing_cell_refinement 'SAINT V8.40B (?, 2016)'
_computing_data_reduction 'SAINT V8.40B (?, 2016)'
_computing_molecular_graphics 'Olex2 1.3 (Dolomanov et al., 2009)'
_computing_publication_material 'Olex2 1.3 (Dolomanov et al., 2009)'
_computing_structure_refinement 'XL  (Sheldrick, 2008)'
_computing_structure_solution 'olex2.solve 1.3 (Bourhis et al., 2015)'
_diffrn_ambient_temperature 273.15
_diffrn_detector 'PHOTON 100 CMOS DETECTOR'
_diffrn_detector_area_resol_mean 10.4167
_diffrn_detector_type 'PHOTON 100 CMOS'
_diffrn_measured_fraction_theta_full 0.997
_diffrn_measured_fraction_theta_max 0.997
_diffrn_measurement_device '\k-Geometry Diffractometer'
_diffrn_measurement_device_type 'BRUKER D8 VENTURE'
_diffrn_measurement_method '\w and \f scans'
_diffrn_radiation_collimation '0.6 mm'
_diffrn_radiation_monochromator graphite
_diffrn_radiation_probe x-ray
_diffrn_radiation_type CuK\a
_diffrn_radiation_wavelength 1.54178
_diffrn_radiation_xray_symbol K-L~3~
_diffrn_reflns_av_R_equivalents 0.0478
_diffrn_reflns_av_unetI/netI 0.0224
_diffrn_reflns_Laue_measured_fraction_full 0.997
_diffrn_reflns_Laue_measured_fraction_max 0.997
_diffrn_reflns_limit_h_max 8
_diffrn_reflns_limit_h_min -8
_diffrn_reflns_limit_k_max 17
_diffrn_reflns_limit_k_min -17
_diffrn_reflns_limit_l_max 29
_diffrn_reflns_limit_l_min -29
_diffrn_reflns_number 52405
_diffrn_reflns_point_group_measured_fraction_full 0.998
_diffrn_reflns_point_group_measured_fraction_max 0.998
_diffrn_reflns_theta_full 67.679
_diffrn_reflns_theta_max 70.049
_diffrn_reflns_theta_min 6.224
_diffrn_source 'X-ray tube'
_diffrn_source_current 50.0
_diffrn_source_power 2.5
_diffrn_source_target Cu
_diffrn_source_type 'Micro focus tube'
_diffrn_source_voltage 50.0
_diffrn_standards_number 0
_exptl_absorpt_coefficient_mu 0.625
_exptl_absorpt_correction_T_max 0.7533
_exptl_absorpt_correction_T_min 0.6807
_exptl_absorpt_correction_type none
_exptl_absorpt_process_details
;
SADABS-2016/2 (Bruker,2016/2) was used for absorption correction.
wR2(int) was 0.1114 before and 0.0715 after correction.
The Ratio of minimum to maximum transmission is 0.9036.
The \l/2 correction factor is Not present.
;
_exptl_crystal_colour 'clear light colourless'
_exptl_crystal_colour_lustre clear
_exptl_crystal_colour_modifier light
_exptl_crystal_colour_primary colourless
_exptl_crystal_density_diffrn 1.188
_exptl_crystal_description block
_exptl_crystal_F_000 968
_exptl_crystal_size_max 0.08
_exptl_crystal_size_mid 0.05
_exptl_crystal_size_min 0.05
_refine_diff_density_max 0.248
_refine_diff_density_min -0.187
_refine_diff_density_rms 0.032
_refine_ls_abs_structure_details
;
 Flack x determined using 1843 quotients [(I+)-(I-)]/[(I+)+(I-)]
 (Parsons, Flack and Wagner, Acta Cryst. B69 (2013) 249-259).
;
_refine_ls_abs_structure_Flack 0.02(5)
_refine_ls_extinction_method none
_refine_ls_goodness_of_fit_ref 1.049
_refine_ls_hydrogen_treatment constr
_refine_ls_matrix_type full
_refine_ls_number_parameters 303
_refine_ls_number_reflns 4765
_refine_ls_number_restraints 0
_refine_ls_restrained_S_all 1.049
_refine_ls_R_factor_all 0.0426
_refine_ls_R_factor_gt 0.0408
_refine_ls_shift/su_max 0.000
_refine_ls_shift/su_mean 0.000
_refine_ls_structure_factor_coef Fsqd
_refine_ls_weighting_details 'w=1/[\s^2^(Fo^2^)+(0.0772P)^2^+0.2052P] where P=(Fo^2^+2Fc^2^)/3'
_refine_ls_weighting_scheme calc
_refine_ls_wR_factor_gt 0.1158
_refine_ls_wR_factor_ref 0.1179
_reflns_Friedel_coverage 0.747
_reflns_Friedel_fraction_full 1.000
_reflns_Friedel_fraction_max 1.000
_reflns_number_gt 4508
_reflns_number_total 4765
_reflns_threshold_expression 'I > 2\s(I)'
_cod_data_source_file d3ra00042g2.cif
_cod_data_source_block a9_rt2_centro_0m_a
_cod_database_code 7246562
_shelx_shelxl_version_number 2018/3
_shelx_space_group_comment
;
The symmetry employed for this shelxl refinement is uniquely defined
by the following loop, which should always be used as a source of
symmetry information in preference to the above space-group names.
They are only intended as comments.
;
_shelx_estimated_absorpt_t_max 0.969
_shelx_estimated_absorpt_t_min 0.952
_olex2_refinement_description
;
1. Fixed Uiso
 At 1.2 times of:
  All C(H) groups, All C(H,H) groups, All N(H) groups
 At 1.5 times of:
  All C(H,H,H) groups, All O(H) groups
2.a Ternary CH refined with riding coordinates:
 C3(H3A), C4(H4), C5(H5), C6(H6), C8(H8), C16(H16), C18(H18), C21(H21)
2.b Secondary CH2 refined with riding coordinates:
 C10(H10A,H10B), C15(H15A,H15B)
2.c Aromatic/amide H refined with riding coordinates:
 N2(H2), C2'(H2'), C3'(H3'), C4'(H4'), C5'(H5'), C6'(H6'), C13(H13), C14(H14),
 C19(H19), C20(H20)
2.d Idealised Me refined as rotating group:
 C11(H11A,H11B,H11C), C12(H12A,H12B,H12C), C22(H22A,H22B,H22C), C23(H23B,H23A,
 H23C)
2.e Idealised tetrahedral OH refined as rotating group:
 O3(H3)
;
_olex2_submission_original_sample_id A9
_olex2_submission_special_instructions 'No special instructions were received'

loop_
_space_group_symop_operation_xyz
'x, y, z'
'-x+1/2, -y, z+1/2'
'-x, y+1/2, -z+1/2'
'x+1/2, -y+1/2, -z'

loop_
_atom_site_label
_atom_site_type_symbol
_atom_site_fract_x
_atom_site_fract_y
_atom_site_fract_z
_atom_site_U_iso_or_equiv
_atom_site_adp_type
_atom_site_occupancy
_atom_site_site_symmetry_order
_atom_site_calc_flag
_atom_site_refinement_flags_posn
_atom_site_refinement_flags_adp
_atom_site_refinement_flags_occupancy
_atom_site_disorder_assembly
_atom_site_disorder_group
O1 O 0.4849(3) 0.36978(15) 0.71672(7) 0.0776(6) Uani 1 1 d . . . . .
O2 O 0.2259(3) 0.49404(17) 0.59635(13) 0.0949(8) Uani 1 1 d . . . . .
O3 O 0.9094(2) 0.38679(13) 0.58622(6) 0.0585(4) Uani 1 1 d . . . . .
H3 H 1.007304 0.414118 0.589354 0.088 Uiso 1 1 calc R U . . .
O4 O 0.4878(3) 0.07402(18) 0.65733(8) 0.0845(6) Uani 1 1 d . . . . .
N2 N 0.5712(3) 0.52251(16) 0.72378(8) 0.0605(5) Uani 1 1 d . . . . .
H2 H 0.509272 0.534189 0.753292 0.073 Uiso 1 1 calc R U . . .
C1 C 0.5628(3) 0.43911(18) 0.69864(9) 0.0548(5) Uani 1 1 d . . . . .
C1' C 0.9583(3) 0.69884(16) 0.72193(9) 0.0529(5) Uani 1 1 d . . . . .
C2' C 1.1332(4) 0.69585(19) 0.70093(12) 0.0659(6) Uani 1 1 d . . . . .
H2' H 1.190820 0.638182 0.696065 0.079 Uiso 1 1 calc R U . . .
C3 C 0.6895(3) 0.59262(16) 0.69901(9) 0.0506(5) Uani 1 1 d . . . . .
H3A H 0.621368 0.651137 0.693401 0.061 Uiso 1 1 calc R U . . .
C3' C 1.2234(4) 0.7777(2) 0.68708(14) 0.0800(8) Uani 1 1 d . . . . .
H3' H 1.341891 0.774728 0.673478 0.096 Uiso 1 1 calc R U . . .
C4 C 0.7391(3) 0.54894(15) 0.64167(8) 0.0477(5) Uani 1 1 d . . . . .
H4 H 0.872333 0.545629 0.639341 0.057 Uiso 1 1 calc R U . . .
C4' C 1.1405(5) 0.8631(2) 0.69312(14) 0.0810(8) Uani 1 1 d . . . . .
H4' H 1.201382 0.917972 0.683170 0.097 Uiso 1 1 calc R U . . .
C5 C 0.6714(3) 0.60616(18) 0.59166(9) 0.0547(5) Uani 1 1 d . . . . .
H5 H 0.715762 0.574225 0.558249 0.066 Uiso 1 1 calc R U . . .
C5' C 0.9670(5) 0.86730(19) 0.71395(13) 0.0769(8) Uani 1 1 d . . . . .
H5' H 0.909315 0.925139 0.717979 0.092 Uiso 1 1 calc R U . . .
C6 C 0.4627(3) 0.60473(18) 0.58908(10) 0.0580(5) Uani 1 1 d . . . . .
H6 H 0.418038 0.639603 0.621409 0.070 Uiso 1 1 calc R U . . .
C6' C 0.8781(3) 0.78637(19) 0.72886(11) 0.0643(6) Uani 1 1 d . . . . .
H6' H 0.761679 0.790234 0.743952 0.077 Uiso 1 1 calc R U . . .
C7 C 0.3895(3) 0.50613(19) 0.59358(10) 0.0583(5) Uani 1 1 d . . . . .
C8 C 0.5253(3) 0.42632(16) 0.59456(8) 0.0490(5) Uani 1 1 d . . . . .
H8 H 0.594359 0.430280 0.559827 0.059 Uiso 1 1 calc R U . . .
C9 C 0.6648(3) 0.44555(15) 0.64274(8) 0.0462(5) Uani 1 1 d . . . . .
C10 C 0.8556(3) 0.61152(18) 0.73720(9) 0.0583(6) Uani 1 1 d . . . . .
H10A H 0.813520 0.617062 0.775216 0.070 Uiso 1 1 calc R U . . .
H10B H 0.937735 0.558151 0.735332 0.070 Uiso 1 1 calc R U . . .
C11 C 0.7503(5) 0.7058(2) 0.59075(12) 0.0745(8) Uani 1 1 d . . . . .
H11A H 0.720715 0.735375 0.556099 0.112 Uiso 1 1 calc R U . . .
H11B H 0.880334 0.702791 0.594853 0.112 Uiso 1 1 calc R U . . .
H11C H 0.699220 0.741605 0.620713 0.112 Uiso 1 1 calc R U . . .
C12 C 0.3824(6) 0.6523(3) 0.53730(17) 0.1066(13) Uani 1 1 d . . . . .
H12A H 0.398961 0.719090 0.539934 0.160 Uiso 1 1 calc R U . . .
H12B H 0.254658 0.638233 0.534803 0.160 Uiso 1 1 calc R U . . .
H12C H 0.443498 0.629202 0.504801 0.160 Uiso 1 1 calc R U . . .
C13 C 0.4350(3) 0.33170(17) 0.59490(10) 0.0559(5) Uani 1 1 d . . . . .
H13 H 0.362627 0.316039 0.625204 0.067 Uiso 1 1 calc R U . . .
C14 C 0.4524(3) 0.26945(18) 0.55474(10) 0.0573(5) Uani 1 1 d . . . . .
H14 H 0.517815 0.287990 0.523533 0.069 Uiso 1 1 calc R U . . .
C15 C 0.3768(4) 0.17175(19) 0.55467(11) 0.0626(6) Uani 1 1 d . . . . .
H15A H 0.311480 0.161426 0.520216 0.075 Uiso 1 1 calc R U . . .
H15B H 0.290190 0.165682 0.584865 0.075 Uiso 1 1 calc R U . . .
C16 C 0.5241(4) 0.09567(18) 0.56091(9) 0.0595(6) Uani 1 1 d . . . . .
H16 H 0.626956 0.111646 0.536728 0.071 Uiso 1 1 calc R U . . .
C17 C 0.5928(4) 0.08906(17) 0.62047(9) 0.0581(6) Uani 1 1 d . . . . .
C18 C 0.7945(4) 0.10327(19) 0.63105(11) 0.0652(6) Uani 1 1 d . . . . .
H18 H 0.816941 0.091679 0.670553 0.078 Uiso 1 1 calc R U . . .
C19 C 0.8424(3) 0.20458(19) 0.61921(11) 0.0614(6) Uani 1 1 d . . . . .
H19 H 0.912265 0.217605 0.587938 0.074 Uiso 1 1 calc R U . . .
C20 C 0.7911(4) 0.27535(19) 0.65054(10) 0.0600(6) Uani 1 1 d . . . . .
H20 H 0.725672 0.261152 0.682516 0.072 Uiso 1 1 calc R U . . .
C21 C 0.8288(3) 0.37614(17) 0.63921(9) 0.0527(5) Uani 1 1 d . . . . .
H21 H 0.919020 0.396945 0.666586 0.063 Uiso 1 1 calc R U . . .
C22 C 0.4513(5) -0.0010(2) 0.54411(14) 0.0808(8) Uani 1 1 d . . . . .
H22A H 0.542757 -0.047790 0.551029 0.121 Uiso 1 1 calc R U . . .
H22B H 0.421185 -0.000610 0.505341 0.121 Uiso 1 1 calc R U . . .
H22C H 0.344136 -0.015154 0.565406 0.121 Uiso 1 1 calc R U . . .
C23 C 0.9126(5) 0.0351(2) 0.59804(19) 0.0933(10) Uani 1 1 d . . . . .
H23B H 1.036501 0.039248 0.610677 0.140 Uiso 1 1 calc R U . . .
H23A H 0.907146 0.051018 0.559361 0.140 Uiso 1 1 calc R U . . .
H23C H 0.868644 -0.027838 0.603280 0.140 Uiso 1 1 calc R U . . .

loop_
_atom_site_aniso_label
_atom_site_aniso_U_11
_atom_site_aniso_U_22
_atom_site_aniso_U_33
_atom_site_aniso_U_23
_atom_site_aniso_U_13
_atom_site_aniso_U_12
O1 0.0841(13) 0.0920(13) 0.0566(9) -0.0027(9) 0.0211(9) -0.0395(11)
O2 0.0423(9) 0.0823(13) 0.160(2) 0.0009(14) 0.0025(12) -0.0061(9)
O3 0.0455(8) 0.0758(10) 0.0543(8) -0.0045(8) 0.0086(7) -0.0105(7)
O4 0.0879(14) 0.1143(16) 0.0511(10) 0.0093(10) 0.0112(9) -0.0162(13)
N2 0.0615(11) 0.0784(13) 0.0416(9) -0.0065(9) 0.0143(8) -0.0121(10)
C1 0.0465(11) 0.0771(15) 0.0408(10) -0.0012(10) 0.0070(9) -0.0170(11)
C1' 0.0527(11) 0.0562(11) 0.0499(11) -0.0134(9) -0.0099(9) 0.0019(9)
C2' 0.0597(13) 0.0609(13) 0.0772(16) -0.0173(12) -0.0020(12) 0.0090(11)
C3 0.0490(11) 0.0602(12) 0.0426(10) -0.0028(9) -0.0006(8) -0.0031(9)
C3' 0.0627(16) 0.0840(19) 0.093(2) -0.0170(16) 0.0087(14) -0.0083(14)
C4 0.0388(9) 0.0618(12) 0.0425(10) -0.0030(9) 0.0043(8) -0.0117(9)
C4' 0.091(2) 0.0635(15) 0.088(2) -0.0100(14) -0.0065(16) -0.0156(15)
C5 0.0571(12) 0.0668(13) 0.0401(10) 0.0013(9) 0.0052(9) -0.0149(10)
C5' 0.089(2) 0.0516(13) 0.090(2) -0.0182(13) -0.0141(16) 0.0087(13)
C6 0.0583(13) 0.0630(13) 0.0527(12) 0.0010(10) -0.0064(10) -0.0036(10)
C6' 0.0562(12) 0.0683(14) 0.0684(14) -0.0228(12) -0.0044(11) 0.0064(11)
C7 0.0459(11) 0.0705(14) 0.0583(13) -0.0002(11) -0.0022(10) -0.0072(10)
C8 0.0420(10) 0.0633(12) 0.0418(10) -0.0018(9) 0.0018(8) -0.0115(9)
C9 0.0395(9) 0.0600(11) 0.0393(9) -0.0004(8) 0.0018(8) -0.0115(8)
C10 0.0649(14) 0.0643(13) 0.0458(11) -0.0035(10) -0.0106(10) -0.0033(11)
C11 0.0872(19) 0.0762(16) 0.0602(14) 0.0146(13) -0.0015(13) -0.0266(15)
C12 0.116(3) 0.106(3) 0.098(2) 0.034(2) -0.047(2) -0.019(2)
C13 0.0495(11) 0.0667(13) 0.0514(11) 0.0002(10) -0.0001(9) -0.0125(10)
C14 0.0550(12) 0.0671(14) 0.0498(11) 0.0032(10) -0.0081(10) -0.0084(11)
C15 0.0601(13) 0.0684(14) 0.0593(13) -0.0025(11) -0.0101(11) -0.0084(11)
C16 0.0629(13) 0.0676(14) 0.0480(11) -0.0018(10) -0.0010(10) -0.0036(11)
C17 0.0687(14) 0.0608(13) 0.0448(11) 0.0023(9) 0.0040(10) -0.0044(11)
C18 0.0670(14) 0.0663(14) 0.0621(14) 0.0117(11) -0.0099(12) 0.0006(12)
C19 0.0515(12) 0.0719(15) 0.0608(13) 0.0073(12) -0.0046(10) -0.0011(11)
C20 0.0611(13) 0.0713(15) 0.0477(11) 0.0070(10) -0.0025(10) -0.0047(12)
C21 0.0484(11) 0.0684(13) 0.0413(10) -0.0009(9) -0.0037(8) -0.0060(10)
C22 0.097(2) 0.0722(17) 0.0736(17) -0.0116(14) -0.0109(17) -0.0034(16)
C23 0.0726(18) 0.0755(18) 0.132(3) 0.0033(19) 0.0025(19) 0.0138(15)

loop_
_atom_type_symbol
_atom_type_description
_atom_type_scat_dispersion_real
_atom_type_scat_dispersion_imag
_atom_type_scat_source
C C 0.0181 0.0091 'International Tables Vol C Tables 4.2.6.8 and 6.1.1.4'
H H 0.0000 0.0000 'International Tables Vol C Tables 4.2.6.8 and 6.1.1.4'
N N 0.0311 0.0180 'International Tables Vol C Tables 4.2.6.8 and 6.1.1.4'
O O 0.0492 0.0322 'International Tables Vol C Tables 4.2.6.8 and 6.1.1.4'

loop_
_geom_angle_atom_site_label_1
_geom_angle_atom_site_label_2
_geom_angle_atom_site_label_3
_geom_angle
_geom_angle_site_symmetry_1
_geom_angle_site_symmetry_3
_geom_angle_publ_flag
C21 O3 H3 109.5 . . ?
C1 N2 H2 121.6 . . ?
C1 N2 C3 116.87(18) . . ?
C3 N2 H2 121.6 . . ?
O1 C1 N2 125.3(2) . . ?
O1 C1 C9 125.9(2) . . ?
N2 C1 C9 108.76(19) . . ?
C2' C1' C6' 117.8(2) . . ?
C2' C1' C10 122.2(2) . . ?
C6' C1' C10 120.1(2) . . ?
C1' C2' H2' 119.7 . . ?
C1' C2' C3' 120.6(2) . . ?
C3' C2' H2' 119.7 . . ?
N2 C3 H3A 109.6 . . ?
N2 C3 C4 103.33(17) . . ?
N2 C3 C10 110.19(18) . . ?
C4 C3 H3A 109.6 . . ?
C10 C3 H3A 109.6 . . ?
C10 C3 C4 114.34(19) . . ?
C2' C3' H3' 119.6 . . ?
C4' C3' C2' 120.7(3) . . ?
C4' C3' H3' 119.6 . . ?
C3 C4 H4 107.6 . . ?
C3 C4 C9 106.14(16) . . ?
C5 C4 C3 114.15(19) . . ?
C5 C4 H4 107.6 . . ?
C5 C4 C9 113.40(17) . . ?
C9 C4 H4 107.6 . . ?
C3' C4' H4' 120.3 . . ?
C3' C4' C5' 119.4(3) . . ?
C5' C4' H4' 120.3 . . ?
C4 C5 H5 107.0 . . ?
C6 C5 C4 110.33(18) . . ?
C6 C5 H5 107.0 . . ?
C11 C5 C4 112.31(19) . . ?
C11 C5 H5 107.0 . . ?
C11 C5 C6 112.9(2) . . ?
C4' C5' H5' 119.9 . . ?
C4' C5' C6' 120.1(3) . . ?
C6' C5' H5' 119.9 . . ?
C5 C6 H6 107.2 . . ?
C5 C6 C12 114.2(3) . . ?
C7 C6 C5 111.5(2) . . ?
C7 C6 H6 107.2 . . ?
C7 C6 C12 109.4(2) . . ?
C12 C6 H6 107.2 . . ?
C1' C6' H6' 119.3 . . ?
C5' C6' C1' 121.4(2) . . ?
C5' C6' H6' 119.3 . . ?
O2 C7 C6 119.2(3) . . ?
O2 C7 C8 123.0(3) . . ?
C6 C7 C8 117.76(19) . . ?
C7 C8 H8 106.5 . . ?
C7 C8 C9 108.06(18) . . ?
C9 C8 H8 106.5 . . ?
C13 C8 C7 112.54(18) . . ?
C13 C8 H8 106.5 . . ?
C13 C8 C9 116.06(18) . . ?
C1 C9 C4 103.79(17) . . ?
C1 C9 C8 108.62(15) . . ?
C1 C9 C21 112.58(18) . . ?
C4 C9 C8 112.16(17) . . ?
C21 C9 C4 108.93(16) . . ?
C21 C9 C8 110.62(17) . . ?
C1' C10 C3 113.14(19) . . ?
C1' C10 H10A 109.0 . . ?
C1' C10 H10B 109.0 . . ?
C3 C10 H10A 109.0 . . ?
C3 C10 H10B 109.0 . . ?
H10A C10 H10B 107.8 . . ?
C5 C11 H11A 109.5 . . ?
C5 C11 H11B 109.5 . . ?
C5 C11 H11C 109.5 . . ?
H11A C11 H11B 109.5 . . ?
H11A C11 H11C 109.5 . . ?
H11B C11 H11C 109.5 . . ?
C6 C12 H12A 109.5 . . ?
C6 C12 H12B 109.5 . . ?
C6 C12 H12C 109.5 . . ?
H12A C12 H12B 109.5 . . ?
H12A C12 H12C 109.5 . . ?
H12B C12 H12C 109.5 . . ?
C8 C13 H13 118.1 . . ?
C14 C13 C8 123.8(2) . . ?
C14 C13 H13 118.1 . . ?
C13 C14 H14 117.0 . . ?
C13 C14 C15 126.1(2) . . ?
C15 C14 H14 117.0 . . ?
C14 C15 H15A 108.9 . . ?
C14 C15 H15B 108.9 . . ?
C14 C15 C16 113.2(2) . . ?
H15A C15 H15B 107.8 . . ?
C16 C15 H15A 108.9 . . ?
C16 C15 H15B 108.9 . . ?
C15 C16 H16 108.7 . . ?
C17 C16 C15 111.6(2) . . ?
C17 C16 H16 108.7 . . ?
C17 C16 C22 108.0(2) . . ?
C22 C16 C15 111.2(2) . . ?
C22 C16 H16 108.7 . . ?
O4 C17 C16 119.9(2) . . ?
O4 C17 C18 121.9(2) . . ?
C18 C17 C16 118.2(2) . . ?
C17 C18 H18 107.8 . . ?
C17 C18 C23 112.5(3) . . ?
C19 C18 C17 108.8(2) . . ?
C19 C18 H18 107.8 . . ?
C19 C18 C23 112.1(3) . . ?
C23 C18 H18 107.8 . . ?
C18 C19 H19 118.1 . . ?
C20 C19 C18 123.8(2) . . ?
C20 C19 H19 118.1 . . ?
C19 C20 H20 117.3 . . ?
C19 C20 C21 125.5(2) . . ?
C21 C20 H20 117.3 . . ?
O3 C21 C9 107.68(18) . . ?
O3 C21 C20 110.30(19) . . ?
O3 C21 H21 107.1 . . ?
C9 C21 H21 107.1 . . ?
C20 C21 C9 117.2(2) . . ?
C20 C21 H21 107.1 . . ?
C16 C22 H22A 109.5 . . ?
C16 C22 H22B 109.5 . . ?
C16 C22 H22C 109.5 . . ?
H22A C22 H22B 109.5 . . ?
H22A C22 H22C 109.5 . . ?
H22B C22 H22C 109.5 . . ?
C18 C23 H23B 109.5 . . ?
C18 C23 H23A 109.5 . . ?
C18 C23 H23C 109.5 . . ?
H23B C23 H23A 109.5 . . ?
H23B C23 H23C 109.5 . . ?
H23A C23 H23C 109.5 . . ?

loop_
_geom_bond_atom_site_label_1
_geom_bond_atom_site_label_2
_geom_bond_distance
_geom_bond_site_symmetry_2
_geom_bond_publ_flag
O1 C1 1.220(3) . ?
O2 C7 1.214(3) . ?
O3 H3 0.8200 . ?
O3 C21 1.415(3) . ?
O4 C17 1.195(3) . ?
N2 H2 0.8600 . ?
N2 C1 1.333(3) . ?
N2 C3 1.450(3) . ?
C1 C9 1.543(3) . ?
C1' C2' 1.379(4) . ?
C1' C6' 1.387(3) . ?
C1' C10 1.498(4) . ?
C2' H2' 0.9300 . ?
C2' C3' 1.380(4) . ?
C3 H3A 0.9800 . ?
C3 C4 1.558(3) . ?
C3 C10 1.550(3) . ?
C3' H3' 0.9300 . ?
C3' C4' 1.366(5) . ?
C4 H4 0.9800 . ?
C4 C5 1.537(3) . ?
C4 C9 1.568(3) . ?
C4' H4' 0.9300 . ?
C4' C5' 1.369(5) . ?
C5 H5 0.9800 . ?
C5 C6 1.532(3) . ?
C5 C11 1.530(4) . ?
C5' H5' 0.9300 . ?
C5' C6' 1.370(4) . ?
C6 H6 0.9800 . ?
C6 C7 1.505(4) . ?
C6 C12 1.537(4) . ?
C6' H6' 0.9300 . ?
C7 C8 1.510(3) . ?
C8 H8 0.9800 . ?
C8 C9 1.571(3) . ?
C8 C13 1.500(3) . ?
C9 C21 1.559(3) . ?
C10 H10A 0.9700 . ?
C10 H10B 0.9700 . ?
C11 H11A 0.9600 . ?
C11 H11B 0.9600 . ?
C11 H11C 0.9600 . ?
C12 H12A 0.9600 . ?
C12 H12B 0.9600 . ?
C12 H12C 0.9600 . ?
C13 H13 0.9300 . ?
C13 C14 1.318(3) . ?
C14 H14 0.9300 . ?
C14 C15 1.496(4) . ?
C15 H15A 0.9700 . ?
C15 H15B 0.9700 . ?
C15 C16 1.536(4) . ?
C16 H16 0.9800 . ?
C16 C17 1.524(3) . ?
C16 C22 1.529(4) . ?
C17 C18 1.515(4) . ?
C18 H18 0.9800 . ?
C18 C19 1.510(4) . ?
C18 C23 1.524(5) . ?
C19 H19 0.9300 . ?
C19 C20 1.313(4) . ?
C20 H20 0.9300 . ?
C20 C21 1.485(4) . ?
C21 H21 0.9800 . ?
C22 H22A 0.9600 . ?
C22 H22B 0.9600 . ?
C22 H22C 0.9600 . ?
C23 H23B 0.9600 . ?
C23 H23A 0.9600 . ?
C23 H23C 0.9600 . ?

loop_
_geom_torsion_atom_site_label_1
_geom_torsion_atom_site_label_2
_geom_torsion_atom_site_label_3
_geom_torsion_atom_site_label_4
_geom_torsion
_geom_torsion_site_symmetry_1
_geom_torsion_site_symmetry_2
_geom_torsion_site_symmetry_3
_geom_torsion_site_symmetry_4
_geom_torsion_publ_flag
O1 C1 C9 C4 -179.2(2) . . . . ?
O1 C1 C9 C8 61.3(3) . . . . ?
O1 C1 C9 C21 -61.6(3) . . . . ?
O2 C7 C8 C9 -125.1(3) . . . . ?
O2 C7 C8 C13 4.4(4) . . . . ?
O4 C17 C18 C19 -111.2(3) . . . . ?
O4 C17 C18 C23 124.0(3) . . . . ?
N2 C1 C9 C4 1.8(2) . . . . ?
N2 C1 C9 C8 -117.7(2) . . . . ?
N2 C1 C9 C21 119.4(2) . . . . ?
N2 C3 C4 C5 116.7(2) . . . . ?
N2 C3 C4 C9 -8.9(2) . . . . ?
N2 C3 C10 C1' -165.64(19) . . . . ?
C1 N2 C3 C4 11.3(3) . . . . ?
C1 N2 C3 C10 -111.3(2) . . . . ?
C1 C9 C21 O3 178.91(17) . . . . ?
C1 C9 C21 C20 53.9(2) . . . . ?
C1' C2' C3' C4' -0.9(5) . . . . ?
C2' C1' C6' C5' 1.8(4) . . . . ?
C2' C1' C10 C3 -112.5(3) . . . . ?
C2' C3' C4' C5' 1.0(5) . . . . ?
C3 N2 C1 O1 172.4(2) . . . . ?
C3 N2 C1 C9 -8.6(3) . . . . ?
C3 C4 C5 C6 -67.0(2) . . . . ?
C3 C4 C5 C11 59.9(3) . . . . ?
C3 C4 C9 C1 4.7(2) . . . . ?
C3 C4 C9 C8 121.73(18) . . . . ?
C3 C4 C9 C21 -115.48(18) . . . . ?
C3' C4' C5' C6' 0.4(5) . . . . ?
C4 C3 C10 C1' 78.5(3) . . . . ?
C4 C5 C6 C7 -49.9(3) . . . . ?
C4 C5 C6 C12 -174.5(3) . . . . ?
C4 C9 C21 O3 -66.5(2) . . . . ?
C4 C9 C21 C20 168.47(17) . . . . ?
C4' C5' C6' C1' -1.8(4) . . . . ?
C5 C4 C9 C1 -121.44(19) . . . . ?
C5 C4 C9 C8 -4.4(2) . . . . ?
C5 C4 C9 C21 118.42(19) . . . . ?
C5 C6 C7 O2 174.6(3) . . . . ?
C5 C6 C7 C8 -5.3(3) . . . . ?
C6 C7 C8 C9 54.8(3) . . . . ?
C6 C7 C8 C13 -175.8(2) . . . . ?
C6' C1' C2' C3' -0.5(4) . . . . ?
C6' C1' C10 C3 67.6(3) . . . . ?
C7 C8 C9 C1 66.4(2) . . . . ?
C7 C8 C9 C4 -47.7(2) . . . . ?
C7 C8 C9 C21 -169.54(17) . . . . ?
C7 C8 C13 C14 116.6(3) . . . . ?
C8 C9 C21 O3 57.2(2) . . . . ?
C8 C9 C21 C20 -67.8(2) . . . . ?
C8 C13 C14 C15 175.4(2) . . . . ?
C9 C4 C5 C6 54.7(3) . . . . ?
C9 C4 C5 C11 -178.4(2) . . . . ?
C9 C8 C13 C14 -118.2(3) . . . . ?
C10 C1' C2' C3' 179.7(3) . . . . ?
C10 C1' C6' C5' -178.3(2) . . . . ?
C10 C3 C4 C5 -123.5(2) . . . . ?
C10 C3 C4 C9 110.8(2) . . . . ?
C11 C5 C6 C7 -176.52(19) . . . . ?
C11 C5 C6 C12 58.9(3) . . . . ?
C12 C6 C7 O2 -58.2(4) . . . . ?
C12 C6 C7 C8 121.9(3) . . . . ?
C13 C8 C9 C1 -61.0(2) . . . . ?
C13 C8 C9 C4 -175.18(18) . . . . ?
C13 C8 C9 C21 63.0(2) . . . . ?
C13 C14 C15 C16 -108.7(3) . . . . ?
C14 C15 C16 C17 75.7(3) . . . . ?
C14 C15 C16 C22 -163.6(2) . . . . ?
C15 C16 C17 O4 57.1(3) . . . . ?
C15 C16 C17 C18 -122.1(3) . . . . ?
C16 C17 C18 C19 68.0(3) . . . . ?
C16 C17 C18 C23 -56.8(3) . . . . ?
C17 C18 C19 C20 70.7(3) . . . . ?
C18 C19 C20 C21 -177.4(2) . . . . ?
C19 C20 C21 O3 7.0(3) . . . . ?
C19 C20 C21 C9 130.7(3) . . . . ?
C22 C16 C17 O4 -65.4(3) . . . . ?
C22 C16 C17 C18 115.4(3) . . . . ?
C23 C18 C19 C20 -164.3(3) . . . . ?
